data_7041304
loop_
_publ_author_name
'Huang, Hui-Lin'
'Lin, Hsin-Yau'
'Chen, Pei-Shan'
'Lee, Jey-Jau'
'Kung, Hui-Chen'
'Wang, Sue-Lein'

_publ_section_title
;
 A highly flexible inorganic framework with amphiphilic amine assemblies
 as templates.
;
_journal_issue 2
_journal_name_full 'Dalton transactions (Cambridge, England : 2003)'
_journal_page_first 364
_journal_page_last 368
_journal_paper_doi 10.1039/c6dt04165e
_journal_volume 46
_journal_year 2017
_chemical_formula_moiety (NC6H16)2[Zn3(HPO3)3.7(HPO4)0.3]
_chemical_formula_sum 'C12 H36 N2 O12.3 P4 Zn3'
_chemical_formula_weight 725.29
_chemical_name_systematic
;
?
;
_space_group_IT_number 148
_symmetry_cell_setting trigonal
_symmetry_space_group_name_Hall '-R 3'
_symmetry_space_group_name_H-M 'R -3 :H'
_atom_sites_solution_hydrogens geom
_atom_sites_solution_primary direct
_atom_sites_solution_secondary difmap
_audit_creation_method SHELXL-97
_audit_update_record
;
2011-10-11 deposited with the CCDC.
2016-11-15 downloaded from the CCDC.
;
_cell_angle_alpha 90.00
_cell_angle_beta 90.00
_cell_angle_gamma 120.00
_cell_formula_units_Z 18
_cell_length_a 33.2781(9)
_cell_length_b 33.2781(9)
_cell_length_c 13.5625(5)
_cell_measurement_reflns_used 9871
_cell_measurement_temperature 296(2)
_cell_measurement_theta_max 28.32
_cell_measurement_theta_min 2.06
_cell_volume 13007.3(7)
_computing_cell_refinement 'SAINT V7.34A (Bruker AXS, 2006)'
_computing_data_collection 'APEX2 (Bruker AXS, 2010)'
_computing_data_reduction 'SAINT V7.34A (Bruker AXS, 2006)'
_computing_molecular_graphics 'SHELXTL (Sheldrick, 2008)'
_computing_publication_material SHELXTL
_computing_structure_refinement 'SHELXL-97 (Sheldrick, 2008)'
_computing_structure_solution 'SHELXS-97 (Sheldrick, 2008)'
_diffrn_ambient_temperature 296(2)
_diffrn_measured_fraction_theta_full 0.999
_diffrn_measured_fraction_theta_max 0.999
_diffrn_radiation_monochromator graphite
_diffrn_radiation_source 'fine-focus sealed tube'
_diffrn_radiation_type MoK\a
_diffrn_radiation_wavelength 0.71073
_diffrn_reflns_av_R_equivalents 0.0324
_diffrn_reflns_av_sigmaI/netI 0.0220
_diffrn_reflns_limit_h_max 44
_diffrn_reflns_limit_h_min -44
_diffrn_reflns_limit_k_max 43
_diffrn_reflns_limit_k_min -44
_diffrn_reflns_limit_l_max 9
_diffrn_reflns_limit_l_min -18
_diffrn_reflns_number 56676
_diffrn_reflns_theta_full 28.32
_diffrn_reflns_theta_max 28.32
_diffrn_reflns_theta_min 2.06
_exptl_absorpt_coefficient_mu 2.741
_exptl_absorpt_correction_T_max 0.9281
_exptl_absorpt_correction_T_min 0.8507
_exptl_absorpt_correction_type multi-scan
_exptl_absorpt_process_details 'SADABS V2008/1 (Bruker AXS)'
_exptl_crystal_colour colorless
_exptl_crystal_density_diffrn 1.655
_exptl_crystal_density_meas ?
_exptl_crystal_density_method 'not measured'
_exptl_crystal_description Columnar
_exptl_crystal_F_000 6624
_exptl_crystal_size_max 0.14
_exptl_crystal_size_mid 0.02
_exptl_crystal_size_min 0.02
_platon_squeeze_details
;
;
_refine_diff_density_max 0.598
_refine_diff_density_min -0.514
_refine_diff_density_rms 0.082
_refine_ls_extinction_method none
_refine_ls_goodness_of_fit_ref 1.027
_refine_ls_hydrogen_treatment constr
_refine_ls_matrix_type full
_refine_ls_number_parameters 192
_refine_ls_number_reflns 7189
_refine_ls_number_restraints 1
_refine_ls_restrained_S_all 1.027
_refine_ls_R_factor_all 0.0358
_refine_ls_R_factor_gt 0.0268
_refine_ls_shift/su_max 0.040
_refine_ls_shift/su_mean 0.002
_refine_ls_structure_factor_coef Fsqd
_refine_ls_weighting_details 'calc w=1/[\s^2^(Fo^2^)+(0.0539P)^2^+0.0000P] where P=(Fo^2^+2Fc^2^)/3'
_refine_ls_weighting_scheme calc
_refine_ls_wR_factor_gt 0.0850
_refine_ls_wR_factor_ref 0.0872
_reflns_number_gt 5619
_reflns_number_total 7189
_reflns_threshold_expression >2sigma(I)
_cod_data_source_file c6dt04165e2.cif
_cod_data_source_block NTHU-11-ha
_cod_depositor_comments
;
The following automatic conversions were performed:

'_symmetry_cell_setting' value 'Trigonal' changed to 'trigonal'
according to
/usr/data/users/saulius/crontab/automatic-downloads/rss-feeds/RSC/lib/dictionaries/cif_core.dic
dictionary named 'cif_core.dic' version 2.4.2 from 2011-04-26.

'_exptl_crystal_density_meas' value 'not measured' was changed to '?'
- the value is perceived as not measured.

Automatic conversion script
Id: cif_fix_values 4268 2015-11-12 08:31:59Z antanas 

 Adding full bibliography for 7041300--7041304.cif.

The following automatic conversions were performed:

'_refine_ls_hydrogen_treatment' value 'const' was replaced with the
value 'constr' as specified in the replacement file
'src/cod-tools/trunk/data/replacement-values/replacement_values.lst'.

Automatic conversion script
Id: cif_fix_values 5376 2017-05-30 11:51:03Z andrius 
;
_cod_original_sg_symbol_H-M 'R -3'
_cod_database_code 7041304

loop_
_symmetry_equiv_pos_as_xyz
'x, y, z'
'-y, x-y, z'
'-x+y, -x, z'
'x+2/3, y+1/3, z+1/3'
'-y+2/3, x-y+1/3, z+1/3'
'-x+y+2/3, -x+1/3, z+1/3'
'x+1/3, y+2/3, z+2/3'
'-y+1/3, x-y+2/3, z+2/3'
'-x+y+1/3, -x+2/3, z+2/3'
'-x, -y, -z'
'y, -x+y, -z'
'x-y, x, -z'
'-x+2/3, -y+1/3, -z+1/3'
'y+2/3, -x+y+1/3, -z+1/3'
'x-y+2/3, x+1/3, -z+1/3'
'-x+1/3, -y+2/3, -z+2/3'
'y+1/3, -x+y+2/3, -z+2/3'
'x-y+1/3, x+2/3, -z+2/3'

loop_
_atom_site_label
_atom_site_type_symbol
_atom_site_fract_x
_atom_site_fract_y
_atom_site_fract_z
_atom_site_U_iso_or_equiv
_atom_site_adp_type
_atom_site_occupancy
_atom_site_symmetry_multiplicity
_atom_site_calc_flag
_atom_site_refinement_flags
Zn1 Zn 0.340722(8) -0.034371(8) 0.754197(15) 0.03892(8) Uani 1 1 d .
Zn2 Zn 0.336855(12) 0.110466(10) 0.630373(17) 0.05644(10) Uani 1 1 d .
Zn3 Zn 0.170049(9) -0.168217(9) 0.997760(16) 0.05229(9) Uani 1 1 d .
P1 P 0.29793(2) 0.00495(2) 0.59915(3) 0.04154(13) Uani 1 1 d .
P2 P 0.239833(19) -0.105642(19) 0.82648(3) 0.04169(13) Uani 1 1 d .
P3 P 0.40202(2) 0.14648(2) 0.44576(4) 0.04979(15) Uani 1 1 d .
P4 P 0.38829(3) 0.18419(2) 0.80105(4) 0.05606(17) Uani 1 1 d .
O1 O 0.31473(5) -0.02739(5) 0.63204(10) 0.0484(4) Uani 1 1 d .
O2 O 0.31334(8) 0.04548(6) 0.66704(11) 0.0723(6) Uani 1 1 d .
O3 O 0.30913(5) 0.01878(5) 0.49160(9) 0.0461(3) Uani 1 1 d .
O4 O 0.29180(5) -0.08138(5) 0.83350(11) 0.0557(4) Uani 1 1 d .
O5 O 0.22033(6) -0.14141(6) 0.90693(11) 0.0652(5) Uani 1 1 d .
O6 O 0.22363(6) -0.12443(7) 0.72472(11) 0.0742(6) Uani 1 1 d .
O7 O 0.39299(6) 0.13362(6) 0.55454(11) 0.0623(4) Uani 1 1 d .
O8 O 0.38206(7) 0.17575(6) 0.41056(12) 0.0651(5) Uani 1 1 d .
O9 O 0.38819(7) 0.10488(6) 0.38063(11) 0.0633(5) Uani 1 1 d .
O10 O 0.35499(9) 0.13699(7) 0.76144(11) 0.0822(6) Uani 1 1 d .
O11 O 0.38223(7) 0.22167(7) 0.75592(16) 0.0798(6) Uani 1 1 d .
O12 O 0.38872(7) 0.18485(8) 0.91126(12) 0.0800(6) Uani 1 1 d .
O13 O 0.2498(17) -0.0137(18) 0.606(4) 0.05(2) Uani 0.030(5) 1 d P
O14 O 0.2239(3) -0.0712(3) 0.8476(6) 0.102(4) Uani 0.288(6) 1 d P
H1 H 0.2461 -0.0254 0.6033 0.050 Uiso 0.97 1 d P
H2 H 0.2250 -0.0710 0.8459 0.050 Uiso 0.71 1 d P
H3 H 0.4455 0.1686 0.4361 0.050 Uiso 1 1 d .
H4 H 0.4346 0.1977 0.7778 0.050 Uiso 1 1 d .

loop_
_atom_site_aniso_label
_atom_site_aniso_U_11
_atom_site_aniso_U_22
_atom_site_aniso_U_33
_atom_site_aniso_U_23
_atom_site_aniso_U_13
_atom_site_aniso_U_12
Zn1 0.03610(13) 0.04436(14) 0.02906(11) 0.00033(8) 0.00049(8) 0.01469(11)
Zn2 0.0983(2) 0.05676(18) 0.03191(13) -0.00030(10) 0.00184(12) 0.05205(17)
Zn3 0.04626(15) 0.05493(17) 0.02554(12) 0.00049(10) 0.00378(9) 0.00269(12)
P1 0.0524(3) 0.0480(3) 0.0303(2) 0.0053(2) 0.0058(2) 0.0296(3)
P2 0.0390(3) 0.0434(3) 0.0279(2) -0.00151(19) 0.00294(19) 0.0095(2)
P3 0.0594(4) 0.0477(3) 0.0412(3) 0.0028(2) -0.0022(2) 0.0260(3)
P4 0.0836(5) 0.0647(4) 0.0334(3) -0.0011(2) 0.0035(3) 0.0473(4)
O1 0.0675(10) 0.0463(8) 0.0372(7) -0.0016(6) -0.0086(7) 0.0329(8)
O2 0.1387(18) 0.0570(10) 0.0366(8) 0.0016(7) 0.0020(9) 0.0605(12)
O3 0.0481(8) 0.0667(10) 0.0305(6) 0.0056(6) 0.0029(6) 0.0340(8)
O4 0.0422(8) 0.0580(10) 0.0414(8) 0.0099(7) -0.0013(6) 0.0059(7)
O5 0.0688(11) 0.0599(10) 0.0459(8) 0.0125(7) 0.0235(8) 0.0165(9)
O6 0.0500(10) 0.0902(13) 0.0339(7) -0.0142(8) -0.0005(7) -0.0013(9)
O7 0.0772(12) 0.0745(12) 0.0392(8) -0.0007(7) -0.0052(7) 0.0409(10)
O8 0.0913(13) 0.0535(10) 0.0582(10) -0.0018(8) -0.0133(9) 0.0419(10)
O9 0.1000(14) 0.0554(10) 0.0411(8) 0.0045(7) 0.0041(8) 0.0439(10)
O10 0.1449(19) 0.0621(11) 0.0362(8) -0.0076(8) 0.0041(10) 0.0493(13)
O11 0.0866(14) 0.0682(12) 0.0940(14) 0.0212(11) 0.0074(11) 0.0456(11)
O12 0.0868(14) 0.1134(16) 0.0357(8) -0.0132(9) -0.0036(8) 0.0469(12)
O13 0.04(3) 0.06(4) 0.05(3) 0.02(2) 0.02(2) 0.02(3)
O14 0.105(7) 0.139(8) 0.077(5) 0.005(5) -0.007(4) 0.073(6)

loop_
_atom_type_symbol
_atom_type_description
_atom_type_scat_dispersion_real
_atom_type_scat_dispersion_imag
_atom_type_scat_source
C C 0.0033 0.0016 'International Tables Vol C Tables 4.2.6.8 and 6.1.1.4'
N N 0.0061 0.0033 'International Tables Vol C Tables 4.2.6.8 and 6.1.1.4'
O O 0.0106 0.0060 'International Tables Vol C Tables 4.2.6.8 and 6.1.1.4'
P P 0.1023 0.0942 'International Tables Vol C Tables 4.2.6.8 and 6.1.1.4'
Zn Zn 0.2839 1.4301 'International Tables Vol C Tables 4.2.6.8 and 6.1.1.4'
H H 0.0000 0.0000 'International Tables Vol C Tables 4.2.6.8 and 6.1.1.4'

loop_
_geom_angle_atom_site_label_1
_geom_angle_atom_site_label_2
_geom_angle_atom_site_label_3
_geom_angle
_geom_angle_site_symmetry_1
_geom_angle_site_symmetry_3
O4 Zn1 O9 110.02(8) . 6
O4 Zn1 O1 109.18(6) . .
O9 Zn1 O1 104.55(6) 6 .
O4 Zn1 O3 112.39(6) . 6
O9 Zn1 O3 107.74(7) 6 6
O1 Zn1 O3 112.65(6) . 6
O11 Zn2 O7 120.39(8) 13_556 .
O11 Zn2 O10 114.54(10) 13_556 .
O7 Zn2 O10 106.76(9) . .
O11 Zn2 O2 104.72(9) 13_556 .
O7 Zn2 O2 110.45(8) . .
O10 Zn2 O2 97.53(7) . .
O5 Zn3 O6 115.97(7) . 16_546
O5 Zn3 O12 105.42(8) . 11_557
O6 Zn3 O12 108.31(9) 16_546 11_557
O5 Zn3 O8 118.42(7) . 8_545
O6 Zn3 O8 101.44(8) 16_546 8_545
O12 Zn3 O8 106.72(8) 11_557 8_545
O13 P1 O2 99(2) . .
O13 P1 O1 114(2) . .
O2 P1 O1 112.29(9) . .
O13 P1 O3 105(2) . .
O2 P1 O3 113.35(9) . .
O1 P1 O3 112.22(8) . .
O13 P1 H1 13.2 . .
O2 P1 H1 110.1 . .
O1 P1 H1 102.7 . .
O3 P1 H1 105.4 . .
O6 P2 O5 114.54(11) . .
O6 P2 O4 111.09(9) . .
O5 P2 O4 107.76(10) . .
O6 P2 O14 107.5(3) . .
O5 P2 O14 106.7(3) . .
O4 P2 O14 109.0(4) . .
O6 P2 H2 107.3 . .
O5 P2 H2 107.9 . .
O4 P2 H2 108.1 . .
O14 P2 H2 1.3 . .
O8 P3 O9 112.19(10) . .
O8 P3 O7 113.57(10) . .
O9 P3 O7 112.51(10) . .
O8 P3 H3 109.8 . .
O9 P3 H3 102.1 . .
O7 P3 H3 105.8 . .
O11 P4 O12 113.73(13) . .
O11 P4 O10 113.05(12) . .
O12 P4 O10 111.76(11) . .
O11 P4 H4 103.0 . .
O12 P4 H4 102.6 . .
O10 P4 H4 111.9 . .
P1 O1 Zn1 133.35(9) . .
P1 O2 Zn2 127.31(9) . .
P1 O3 Zn1 129.50(9) . 8_544
P2 O4 Zn1 132.84(9) . .
P2 O5 Zn3 140.53(13) . .
P2 O6 Zn3 133.24(10) . 16_546
P3 O7 Zn2 130.23(11) . .
P3 O8 Zn3 133.88(11) . 6_554
P3 O9 Zn1 127.73(9) . 8_544
P4 O10 Zn2 134.74(12) . .
P4 O11 Zn2 132.89(13) . 13_556
P4 O12 Zn3 129.20(12) . 12_557
P1 O13 H1 99.8 . .
P2 O14 H2 53.4 . .

loop_
_geom_bond_atom_site_label_1
_geom_bond_atom_site_label_2
_geom_bond_distance
_geom_bond_site_symmetry_2
Zn1 O4 1.9255(14) .
Zn1 O9 1.9343(16) 6
Zn1 O1 1.9359(13) .
Zn1 O3 1.9530(14) 6
Zn2 O11 1.905(2) 13_556
Zn2 O7 1.9239(18) .
Zn2 O10 1.9418(16) .
Zn2 O2 1.9606(16) .
Zn3 O5 1.9028(15) .
Zn3 O6 1.9287(16) 16_546
Zn3 O12 1.9385(19) 11_557
Zn3 O8 1.9444(18) 8_545
P1 O13 1.40(5) .
P1 O2 1.4963(17) .
P1 O1 1.5072(15) .
P1 O3 1.5187(13) .
P1 H1 1.5017 .
P2 O6 1.4997(15) .
P2 O5 1.5021(16) .
P2 O4 1.5018(16) .
P2 O14 1.509(9) .
P2 H2 1.4856 .
P3 O8 1.5051(18) .
P3 O9 1.5072(17) .
P3 O7 1.5236(16) .
P3 H3 1.2599 .
P4 O11 1.4907(19) .
P4 O12 1.4948(17) .
P4 O10 1.498(2) .
P4 H4 1.4085 .
O3 Zn1 1.9530(14) 8_544
O6 Zn3 1.9288(16) 16_546
O8 Zn3 1.9446(18) 6_554
O9 Zn1 1.9347(16) 8_544
O11 Zn2 1.905(2) 13_556
O12 Zn3 1.9385(19) 12_557
O13 H1 0.3488 .
O14 H2 0.0407 .

loop_
_platon_squeeze_void_nr
_platon_squeeze_void_average_x
_platon_squeeze_void_average_y
_platon_squeeze_void_average_z
_platon_squeeze_void_volume
_platon_squeeze_void_count_electrons
_platon_squeeze_void_content
1 0.000 0.000 -0.005 2504 555 ' '
2 0.333 0.667 0.795 2508 555 ' '
3 0.667 0.333 0.462 2508 555 ' '
